data_4024101
loop_
_publ_author_name
'Nathalie Lebrasseur'
'Julien Gagnepain'
'Aur\'elie Ozanne-Beaudenon'
'Jean-Michel L\'eger'
'St\'ephane Quideau'

_publ_section_title
;
 Efficient Access to Orthoquinols and Their [4 + 2] Cyclodimers
 via SIBX-Mediated Hydroxylative Phenol Dearomatization
;
_journal_name_full 'Journal of Organic Chemistry'
_journal_page_first 6280
_journal_page_last 6283
_journal_paper_doi 10.1021/jo0708893
_journal_volume 72
_journal_year 2007
_chemical_formula_sum 'C18 H24 O4'
_chemical_formula_weight 304.37
_chemical_name_systematic
; 
 ? 
;
_space_group_IT_number 2
_symmetry_cell_setting triclinic
_symmetry_space_group_name_Hall '-P 1'
_symmetry_space_group_name_H-M 'P -1'
_atom_sites_solution_hydrogens geom
_atom_sites_solution_primary direct
_atom_sites_solution_secondary difmap
_audit_creation_method SHELXL-97
_cell_angle_alpha 94.330(4)
_cell_angle_beta 92.990(5)
_cell_angle_gamma 111.162(5)
_cell_formula_units_Z 2
_cell_length_a 6.7731(10)
_cell_length_b 8.4962(13)
_cell_length_c 15.1193(19)
_cell_measurement_temperature 133(2)
_cell_volume 806.1(2)
_computing_structure_refinement 'SHELXL-97 (Sheldrick, 1997)'
_computing_structure_solution 'SHELXS-97 (Sheldrick, 1990)'
_diffrn_ambient_temperature 133(2)
_diffrn_measured_fraction_theta_full 0.906
_diffrn_measured_fraction_theta_max 0.906
_diffrn_radiation_monochromator graphite
_diffrn_radiation_source 'fine-focus sealed tube'
_diffrn_radiation_type CuK\a
_diffrn_radiation_wavelength 1.54180
_diffrn_reflns_av_R_equivalents 0.0000
_diffrn_reflns_av_sigmaI/netI 0.0292
_diffrn_reflns_limit_h_max 8
_diffrn_reflns_limit_h_min 0
_diffrn_reflns_limit_k_max 9
_diffrn_reflns_limit_k_min -10
_diffrn_reflns_limit_l_max 18
_diffrn_reflns_limit_l_min -18
_diffrn_reflns_number 2868
_diffrn_reflns_theta_full 71.61
_diffrn_reflns_theta_max 71.61
_diffrn_reflns_theta_min 7.04
_exptl_absorpt_coefficient_mu 0.707
_exptl_absorpt_correction_T_max 0.9014
_exptl_absorpt_correction_T_min 0.8715
_exptl_crystal_density_diffrn 1.254
_exptl_crystal_density_method 'not measured'
_exptl_crystal_F_000 328
_exptl_crystal_size_max 0.20
_exptl_crystal_size_mid 0.20
_exptl_crystal_size_min 0.15
_refine_diff_density_max 0.343
_refine_diff_density_min -0.239
_refine_diff_density_rms 0.056
_refine_ls_extinction_coef 0.042(3)
_refine_ls_extinction_expression Fc^*^=kFc[1+0.001xFc^2^\l^3^/sin(2\q)]^-1/4^
_refine_ls_extinction_method SHELXL
_refine_ls_goodness_of_fit_ref 1.057
_refine_ls_hydrogen_treatment mixed
_refine_ls_matrix_type full
_refine_ls_number_parameters 208
_refine_ls_number_reflns 2868
_refine_ls_number_restraints 0
_refine_ls_restrained_S_all 1.057
_refine_ls_R_factor_all 0.0487
_refine_ls_R_factor_gt 0.0465
_refine_ls_shift/su_max 0.000
_refine_ls_shift/su_mean 0.000
_refine_ls_structure_factor_coef Fsqd
_refine_ls_weighting_details 'calc w=1/[\s^2^(Fo^2^)+(0.0838P)^2^+0.3936P] where P=(Fo^2^+2Fc^2^)/3'
_refine_ls_weighting_scheme calc
_refine_ls_wR_factor_gt 0.1361
_refine_ls_wR_factor_ref 0.1430
_reflns_number_gt 2714
_reflns_number_total 2868
_reflns_threshold_expression >2sigma(I)
_cod_data_source_file jo0708893si20070430_022225.cif
_cod_data_source_block jgd47
_cod_database_code 4024101

loop_
_symmetry_equiv_pos_as_xyz
'x, y, z'
'-x, -y, -z'

loop_
_atom_site_label
_atom_site_type_symbol
_atom_site_fract_x
_atom_site_fract_y
_atom_site_fract_z
_atom_site_U_iso_or_equiv
_atom_site_adp_type
_atom_site_occupancy
_atom_site_symmetry_multiplicity
_atom_site_calc_flag
_atom_site_refinement_flags
_atom_site_disorder_assembly
_atom_site_disorder_group
C1 C 0.3404(2) 0.44471(19) 0.23962(11) 0.0211(4) Uani 1 1 d . . .
H1 H 0.3839 0.5582 0.2663 0.025 Uiso 1 1 calc R . .
C2 C 0.2319(2) 0.4095(2) 0.16028(11) 0.0233(4) Uani 1 1 d . . .
C3 C 0.1832(3) 0.2394(2) 0.11268(11) 0.0250(4) Uani 1 1 d . . .
C4 C 0.3410(3) 0.1536(2) 0.13330(11) 0.0241(4) Uani 1 1 d . . .
C5 C 0.3894(2) 0.15555(19) 0.23461(11) 0.0191(4) Uani 1 1 d . . .
H5 H 0.5328 0.1476 0.2432 0.023 Uiso 1 1 calc R . .
C6 C 0.4010(2) 0.32194(19) 0.29143(10) 0.0184(4) Uani 1 1 d . . .
C7 C 0.1572(3) 0.5320(2) 0.11486(13) 0.0329(4) Uani 1 1 d . . .
H7A H 0.2185 0.6444 0.1484 0.049 Uiso 1 1 calc R . .
H7B H 0.0018 0.4925 0.1123 0.049 Uiso 1 1 calc R . .
H7C H 0.2025 0.5389 0.0543 0.049 Uiso 1 1 calc R . .
O8 O 0.0375(2) 0.17717(17) 0.05462(9) 0.0381(4) Uani 1 1 d . . .
O9 O 0.2608(2) -0.01696(16) 0.09502(9) 0.0322(3) Uani 1 1 d . . .
H9 H 0.1725 -0.0280 0.0517 0.048 Uiso 1 1 calc R . .
C10 C 0.5442(3) 0.2510(3) 0.09001(13) 0.0364(5) Uani 1 1 d . . .
H10A H 0.6474 0.1958 0.0981 0.055 Uiso 1 1 calc R . .
H10B H 0.6050 0.3680 0.1180 0.055 Uiso 1 1 calc R . .
H10C H 0.5097 0.2513 0.0263 0.055 Uiso 1 1 calc R . .
C11 C 0.6275(2) 0.4155(2) 0.33677(11) 0.0235(4) Uani 1 1 d . . .
H11A H 0.7288 0.4457 0.2912 0.035 Uiso 1 1 calc R . .
H11B H 0.6643 0.3413 0.3757 0.035 Uiso 1 1 calc R . .
H11C H 0.6331 0.5188 0.3722 0.035 Uiso 1 1 calc R . .
C12 C 0.2300(2) -0.00215(19) 0.27126(11) 0.0203(4) Uani 1 1 d . . .
H12 H 0.2203 -0.1081 0.2345 0.024 Uiso 1 1 calc R . .
C13 C 0.3022(2) -0.00745(19) 0.36870(11) 0.0211(4) Uani 1 1 d . . .
C14 C 0.3042(2) 0.15530(19) 0.42150(11) 0.0190(4) Uani 1 1 d . . .
C15 C 0.2320(2) 0.26857(19) 0.36515(10) 0.0183(4) Uani 1 1 d . . .
O16 O 0.51378(17) -0.00565(15) 0.37244(8) 0.0280(3) Uani 1 1 d . . .
H16 H 0.5328 -0.0587 0.4147 0.042 Uiso 1 1 calc R . .
C17 C 0.1529(3) -0.1620(2) 0.40827(13) 0.0301(4) Uani 1 1 d . . .
H17A H 0.1445 -0.2655 0.3723 0.045 Uiso 1 1 calc R . .
H17B H 0.0111 -0.1561 0.4085 0.045 Uiso 1 1 calc R . .
H17C H 0.2072 -0.1637 0.4694 0.045 Uiso 1 1 calc R . .
O18 O 0.36011(18) 0.18857(15) 0.50054(8) 0.0261(3) Uani 1 1 d . . .
C19 C 0.2122(3) 0.4176(2) 0.42130(11) 0.0228(4) Uani 1 1 d . . .
H19A H 0.1395 0.4743 0.3849 0.034 Uiso 1 1 calc R . .
H19B H 0.3541 0.4981 0.4433 0.034 Uiso 1 1 calc R . .
H19C H 0.1301 0.3764 0.4719 0.034 Uiso 1 1 calc R . .
C20 C 0.0155(2) 0.0147(2) 0.26958(11) 0.0220(4) Uani 1 1 d . . .
C21 C 0.0194(2) 0.15283(19) 0.31808(11) 0.0203(4) Uani 1 1 d . . .
H21 H -0.1053 0.1783 0.3232 0.024 Uiso 1 1 calc R . .
C22 C -0.1757(3) -0.1166(2) 0.21762(14) 0.0321(4) Uani 1 1 d . . .
H22A H -0.3015 -0.0885 0.2275 0.048 Uiso 1 1 calc R . .
H22B H -0.1967 -0.2283 0.2374 0.048 Uiso 1 1 calc R . .
H22C H -0.1534 -0.1185 0.1541 0.048 Uiso 1 1 calc R . .

loop_
_atom_site_aniso_label
_atom_site_aniso_U_11
_atom_site_aniso_U_22
_atom_site_aniso_U_33
_atom_site_aniso_U_23
_atom_site_aniso_U_13
_atom_site_aniso_U_12
C1 0.0218(7) 0.0161(7) 0.0245(9) 0.0054(7) 0.0026(6) 0.0051(6)
C2 0.0243(8) 0.0212(8) 0.0241(9) 0.0058(7) 0.0004(6) 0.0076(6)
C3 0.0289(8) 0.0268(9) 0.0183(9) 0.0039(7) -0.0015(7) 0.0092(7)
C4 0.0274(8) 0.0245(8) 0.0208(9) 0.0000(7) 0.0002(7) 0.0105(7)
C5 0.0181(7) 0.0181(7) 0.0221(9) 0.0025(7) 0.0008(6) 0.0078(6)
C6 0.0179(7) 0.0171(7) 0.0188(8) 0.0033(6) 0.0003(6) 0.0049(6)
C7 0.0410(10) 0.0279(9) 0.0313(11) 0.0079(8) -0.0055(8) 0.0145(8)
O8 0.0437(8) 0.0345(7) 0.0344(8) -0.0062(6) -0.0175(6) 0.0171(6)
O9 0.0422(7) 0.0291(7) 0.0262(7) -0.0075(6) -0.0087(5) 0.0178(6)
C10 0.0369(10) 0.0469(11) 0.0296(10) 0.0104(9) 0.0119(8) 0.0179(9)
C11 0.0198(8) 0.0226(8) 0.0249(9) 0.0043(7) -0.0009(6) 0.0042(6)
C12 0.0205(7) 0.0142(7) 0.0261(9) 0.0017(7) 0.0005(6) 0.0067(6)
C13 0.0211(7) 0.0176(7) 0.0277(9) 0.0053(7) 0.0024(6) 0.0101(6)
C14 0.0161(7) 0.0194(8) 0.0218(9) 0.0062(7) 0.0026(6) 0.0059(6)
C15 0.0187(7) 0.0170(7) 0.0203(9) 0.0048(7) 0.0014(6) 0.0073(6)
O16 0.0257(6) 0.0354(7) 0.0323(7) 0.0151(6) 0.0058(5) 0.0198(5)
C17 0.0339(9) 0.0195(8) 0.0392(11) 0.0116(8) 0.0074(8) 0.0102(7)
O18 0.0305(6) 0.0284(6) 0.0220(7) 0.0069(5) -0.0002(5) 0.0134(5)
C19 0.0274(8) 0.0199(8) 0.0225(9) 0.0018(7) 0.0009(6) 0.0107(6)
C20 0.0193(7) 0.0183(7) 0.0269(9) 0.0054(7) 0.0005(6) 0.0048(6)
C21 0.0168(7) 0.0195(8) 0.0263(9) 0.0061(7) 0.0020(6) 0.0079(6)
C22 0.0229(8) 0.0250(9) 0.0428(12) -0.0019(8) -0.0014(7) 0.0039(7)

loop_
_atom_type_symbol
_atom_type_description
_atom_type_scat_dispersion_real
_atom_type_scat_dispersion_imag
_atom_type_scat_source
C C 0.0181 0.0091 'International Tables Vol C Tables 4.2.6.8 and 6.1.1.4'
H H 0.0000 0.0000 'International Tables Vol C Tables 4.2.6.8 and 6.1.1.4'
O O 0.0492 0.0322 'International Tables Vol C Tables 4.2.6.8 and 6.1.1.4'

loop_
_geom_angle_atom_site_label_1
_geom_angle_atom_site_label_2
_geom_angle_atom_site_label_3
_geom_angle
_geom_angle_site_symmetry_1
_geom_angle_site_symmetry_3
_geom_angle_publ_flag
C2 C1 C6 126.23(15) . . ?
C1 C2 C3 118.06(14) . . ?
C1 C2 C7 124.30(16) . . ?
C3 C2 C7 117.64(15) . . ?
O8 C3 C2 122.40(15) . . ?
O8 C3 C4 121.38(16) . . ?
C2 C3 C4 115.90(14) . . ?
O9 C4 C3 110.44(14) . . ?
O9 C4 C10 108.73(14) . . ?
C3 C4 C10 106.46(14) . . ?
O9 C4 C5 108.45(13) . . ?
C3 C4 C5 112.09(13) . . ?
C10 C4 C5 110.63(14) . . ?
C4 C5 C12 111.25(13) . . ?
C4 C5 C6 114.58(12) . . ?
C12 C5 C6 110.18(12) . . ?
C1 C6 C11 108.23(12) . . ?
C1 C6 C5 114.63(13) . . ?
C11 C6 C5 110.02(12) . . ?
C1 C6 C15 105.55(12) . . ?
C11 C6 C15 110.34(13) . . ?
C5 C6 C15 107.97(11) . . ?
C20 C12 C13 107.73(13) . . ?
C20 C12 C5 108.65(12) . . ?
C13 C12 C5 109.33(13) . . ?
O16 C13 C17 111.21(12) . . ?
O16 C13 C12 108.37(12) . . ?
C17 C13 C12 111.83(14) . . ?
O16 C13 C14 108.51(13) . . ?
C17 C13 C14 109.47(13) . . ?
C12 C13 C14 107.32(12) . . ?
O18 C14 C15 124.07(14) . . ?
O18 C14 C13 122.37(13) . . ?
C15 C14 C13 113.56(13) . . ?
C14 C15 C21 104.97(12) . . ?
C14 C15 C19 112.00(13) . . ?
C21 C15 C19 111.68(12) . . ?
C14 C15 C6 105.21(11) . . ?
C21 C15 C6 108.05(12) . . ?
C19 C15 C6 114.30(12) . . ?
C21 C20 C22 126.23(14) . . ?
C21 C20 C12 112.77(14) . . ?
C22 C20 C12 121.00(14) . . ?
C20 C21 C15 117.14(13) . . ?

loop_
_geom_bond_atom_site_label_1
_geom_bond_atom_site_label_2
_geom_bond_distance
_geom_bond_site_symmetry_2
_geom_bond_publ_flag
C1 C2 1.328(2) . ?
C1 C6 1.506(2) . ?
C2 C3 1.479(2) . ?
C2 C7 1.505(2) . ?
C3 O8 1.219(2) . ?
C3 C4 1.528(2) . ?
C4 O9 1.415(2) . ?
C4 C10 1.536(2) . ?
C4 C5 1.547(2) . ?
C5 C12 1.549(2) . ?
C5 C6 1.572(2) . ?
C6 C11 1.544(2) . ?
C6 C15 1.610(2) . ?
C12 C20 1.510(2) . ?
C12 C13 1.537(2) . ?
C13 O16 1.4257(18) . ?
C13 C17 1.526(2) . ?
C13 C14 1.539(2) . ?
C14 O18 1.215(2) . ?
C14 C15 1.5200(19) . ?
C15 C21 1.521(2) . ?
C15 C19 1.521(2) . ?
C20 C21 1.327(2) . ?
C20 C22 1.502(2) . ?

loop_
_geom_torsion_atom_site_label_1
_geom_torsion_atom_site_label_2
_geom_torsion_atom_site_label_3
_geom_torsion_atom_site_label_4
_geom_torsion
_geom_torsion_site_symmetry_1
_geom_torsion_site_symmetry_2
_geom_torsion_site_symmetry_3
_geom_torsion_site_symmetry_4
_geom_torsion_publ_flag
C6 C1 C2 C3 -6.8(2) . . . . ?
C6 C1 C2 C7 173.96(15) . . . . ?
C1 C2 C3 O8 157.96(17) . . . . ?
C7 C2 C3 O8 -22.8(2) . . . . ?
C1 C2 C3 C4 -28.5(2) . . . . ?
C7 C2 C3 C4 150.82(15) . . . . ?
O8 C3 C4 O9 -15.5(2) . . . . ?
C2 C3 C4 O9 170.86(13) . . . . ?
O8 C3 C4 C10 102.38(19) . . . . ?
C2 C3 C4 C10 -71.27(18) . . . . ?
O8 C3 C4 C5 -136.53(17) . . . . ?
C2 C3 C4 C5 49.82(19) . . . . ?
O9 C4 C5 C12 -33.46(16) . . . . ?
C3 C4 C5 C12 88.73(16) . . . . ?
C10 C4 C5 C12 -152.62(14) . . . . ?
O9 C4 C5 C6 -159.25(12) . . . . ?
C3 C4 C5 C6 -37.06(18) . . . . ?
C10 C4 C5 C6 81.58(16) . . . . ?
C2 C1 C6 C11 141.10(16) . . . . ?
C2 C1 C6 C5 17.9(2) . . . . ?
C2 C1 C6 C15 -100.77(18) . . . . ?
C4 C5 C6 C1 6.18(18) . . . . ?
C12 C5 C6 C1 -120.17(13) . . . . ?
C4 C5 C6 C11 -116.04(14) . . . . ?
C12 C5 C6 C11 117.60(13) . . . . ?
C4 C5 C6 C15 123.49(13) . . . . ?
C12 C5 C6 C15 -2.86(16) . . . . ?
C4 C5 C12 C20 -70.41(16) . . . . ?
C6 C5 C12 C20 57.79(17) . . . . ?
C4 C5 C12 C13 172.28(12) . . . . ?
C6 C5 C12 C13 -59.52(15) . . . . ?
C20 C12 C13 O16 -174.07(12) . . . . ?
C5 C12 C13 O16 -56.17(15) . . . . ?
C20 C12 C13 C17 62.99(16) . . . . ?
C5 C12 C13 C17 -179.11(12) . . . . ?
C20 C12 C13 C14 -57.07(15) . . . . ?
C5 C12 C13 C14 60.82(15) . . . . ?
O16 C13 C14 O18 -61.21(18) . . . . ?
C17 C13 C14 O18 60.32(19) . . . . ?
C12 C13 C14 O18 -178.12(13) . . . . ?
O16 C13 C14 C15 118.25(13) . . . . ?
C17 C13 C14 C15 -120.21(14) . . . . ?
C12 C13 C14 C15 1.34(16) . . . . ?
O18 C14 C15 C21 -128.36(15) . . . . ?
C13 C14 C15 C21 52.19(15) . . . . ?
O18 C14 C15 C19 -7.0(2) . . . . ?
C13 C14 C15 C19 173.55(12) . . . . ?
O18 C14 C15 C6 117.74(16) . . . . ?
C13 C14 C15 C6 -61.71(15) . . . . ?
C1 C6 C15 C14 -175.86(12) . . . . ?
C11 C6 C15 C14 -59.15(15) . . . . ?
C5 C6 C15 C14 61.11(15) . . . . ?
C1 C6 C15 C21 72.42(14) . . . . ?
C11 C6 C15 C21 -170.87(11) . . . . ?
C5 C6 C15 C21 -50.61(14) . . . . ?
C1 C6 C15 C19 -52.57(17) . . . . ?
C11 C6 C15 C19 64.13(16) . . . . ?
C5 C6 C15 C19 -175.61(12) . . . . ?
C13 C12 C20 C21 58.89(17) . . . . ?
C5 C12 C20 C21 -59.44(18) . . . . ?
C13 C12 C20 C22 -120.66(16) . . . . ?
C5 C12 C20 C22 121.01(16) . . . . ?
C22 C20 C21 C15 -179.94(15) . . . . ?
C12 C20 C21 C15 0.5(2) . . . . ?
C14 C15 C21 C20 -56.03(17) . . . . ?
C19 C15 C21 C20 -177.61(13) . . . . ?
C6 C15 C21 C20 55.86(17) . . . . ?

loop_
_cod_related_entry_id
_cod_related_entry_database
_cod_related_entry_code
1 ChemSpider 211326
